data_4065548
loop_
_publ_author_name
'Nun, Pierrick'
'Fortman, George C.'
'Slawin, Alexandra M. Z.'
'Nolan, Steven P.'

_publ_section_title
;
 Ruthenium Hydroxide Complexes in the Racemization of Secondary Alcohols
;
_journal_issue 23
_journal_name_full Organometallics
_journal_page_first 6347
_journal_paper_doi 10.1021/om200956r
_journal_volume 30
_journal_year 2011
_chemical_formula_moiety 'C37 H52 N2 O Ru'
_chemical_formula_sum 'C37 H52 N2 O Ru'
_chemical_formula_weight 641.88
_chemical_name_systematic
; 
 ? 
;
_space_group_IT_number 41
_symmetry_cell_setting orthorhombic
_symmetry_space_group_name_Hall 'A 2 -2ab'
_symmetry_space_group_name_H-M 'A b a 2'
_atom_sites_solution_hydrogens geom
_atom_sites_solution_primary direct
_atom_sites_solution_secondary difmap
_audit_creation_method SHELXL-97
_cell_angle_alpha 90.00
_cell_angle_beta 90.00
_cell_angle_gamma 90.00
_cell_formula_units_Z 8
_cell_length_a 23.550(5)
_cell_length_b 17.464(4)
_cell_length_c 16.528(3)
_cell_measurement_reflns_used 10784
_cell_measurement_temperature 93(2)
_cell_measurement_theta_max 28.7
_cell_measurement_theta_min 1.9
_cell_volume 6798(2)
_computing_cell_refinement 'CrystalClear (Rigaku Corp., 2004)'
_computing_data_collection 'CrystalClear (Rigaku Corp., 2004)'
_computing_data_reduction 'CrystalClear (Rigaku Corp., 2004)'
_computing_molecular_graphics 'Bruker SHELXTL'
_computing_publication_material 'Bruker SHELXTL'
_computing_structure_refinement 'SHELXL-97 (Sheldrick, 1997)'
_computing_structure_solution 'SHELXS-97 (Sheldrick, 1990)'
_diffrn_ambient_temperature 93(2)
_diffrn_measured_fraction_theta_full 0.996
_diffrn_measured_fraction_theta_max 0.996
_diffrn_measurement_device_type CCD
_diffrn_measurement_method '\w and \f scans'
_diffrn_radiation_monochromator confocal
_diffrn_radiation_source 'rotating anode'
_diffrn_radiation_type MoK\a
_diffrn_radiation_wavelength 0.71073
_diffrn_reflns_av_R_equivalents 0.0591
_diffrn_reflns_av_sigmaI/netI 0.0944
_diffrn_reflns_limit_h_max 23
_diffrn_reflns_limit_h_min -28
_diffrn_reflns_limit_k_max 16
_diffrn_reflns_limit_k_min -20
_diffrn_reflns_limit_l_max 18
_diffrn_reflns_limit_l_min -19
_diffrn_reflns_number 21026
_diffrn_reflns_theta_full 25.00
_diffrn_reflns_theta_max 25.34
_diffrn_reflns_theta_min 1.90
_exptl_absorpt_coefficient_mu 0.491
_exptl_absorpt_correction_T_max 1.000
_exptl_absorpt_correction_T_min 0.781
_exptl_absorpt_correction_type multi-scan
_exptl_absorpt_process_details 'Jacobson, R. (1998) Private communication'
_exptl_crystal_colour purple
_exptl_crystal_density_diffrn 1.254
_exptl_crystal_density_method 'not measured'
_exptl_crystal_description Prism
_exptl_crystal_F_000 2720
_exptl_crystal_size_max 0.10
_exptl_crystal_size_mid 0.10
_exptl_crystal_size_min 0.03
_refine_diff_density_max 0.387
_refine_diff_density_min -0.651
_refine_diff_density_rms 0.071
_refine_ls_abs_structure_details 'Flack H D (1983), Acta Cryst. A39, 876-881'
_refine_ls_abs_structure_Flack 0.05(4)
_refine_ls_extinction_method none
_refine_ls_goodness_of_fit_ref 0.805
_refine_ls_hydrogen_treatment mixed
_refine_ls_matrix_type full
_refine_ls_number_parameters 374
_refine_ls_number_reflns 6148
_refine_ls_number_restraints 2
_refine_ls_restrained_S_all 0.806
_refine_ls_R_factor_all 0.0564
_refine_ls_R_factor_gt 0.0423
_refine_ls_shift/su_max 0.001
_refine_ls_shift/su_mean 0.000
_refine_ls_structure_factor_coef Fsqd
_refine_ls_weighting_details 'calc w=1/[\s^2^(Fo^2^)+(0.0715P)^2^+2.8358P] where P=(Fo^2^+2Fc^2^)/3'
_refine_ls_weighting_scheme calc
_refine_ls_wR_factor_gt 0.1034
_refine_ls_wR_factor_ref 0.1168
_reflns_number_gt 5071
_reflns_number_total 6148
_reflns_threshold_expression >2sigma(I)
_cod_data_source_file om200956r_si_002.cif
_cod_data_source_block 36
_cod_depositor_comments
;
The following automatic conversions were performed:

'_symmetry_cell_setting' value 'Orthorhombic' changed to
'orthorhombic' according to
/home/saulius/struct/CIF-dictionaries/cif_core.dic dictionary named
'cif_core.dic' version 2.4.1 from 2010-06-29.

Automatic conversion script
Id: cif_fix_values 1715 2011-07-08 13:25:40Z adriana 
;
_cod_original_cell_volume 6797(2)
_cod_original_sg_symbol_H-M Aba2
_cod_database_code 4065548

loop_
_symmetry_equiv_pos_as_xyz
'x, y, z'
'-x, -y, z'
'x+1/2, -y+1/2, z'
'-x+1/2, y+1/2, z'
'x, y+1/2, z+1/2'
'-x, -y+1/2, z+1/2'
'x+1/2, -y+1, z+1/2'
'-x+1/2, y+1, z+1/2'

loop_
_atom_site_label
_atom_site_type_symbol
_atom_site_fract_x
_atom_site_fract_y
_atom_site_fract_z
_atom_site_U_iso_or_equiv
_atom_site_adp_type
_atom_site_occupancy
_atom_site_symmetry_multiplicity
_atom_site_calc_flag
_atom_site_refinement_flags
Ru1 Ru 0.862331(13) 0.779324(19) 0.99515(3) 0.02199(12) Uani 1 1 d .
O1 O 0.79429(15) 0.8406(2) 1.02767(19) 0.0323(8) Uani 1 1 d D
H1O H 0.7851(15) 0.8764(18) 0.9876(19) 0.006(9) Uiso 1 1 d D
C1 C 0.8410(2) 0.7228(2) 1.1016(3) 0.0201(10) Uani 1 1 d .
N2 N 0.85338(16) 0.7450(2) 1.1794(2) 0.0199(8) Uani 1 1 d .
C3 C 0.8178(2) 0.7100(3) 1.2358(3) 0.0227(11) Uani 1 1 d .
H3A H 0.8179 0.7178 1.2927 0.027 Uiso 1 1 calc R
C4 C 0.7836(2) 0.6630(3) 1.1941(3) 0.0266(11) Uani 1 1 d .
H4A H 0.7547 0.6311 1.2158 0.032 Uiso 1 1 calc R
N5 N 0.79840(15) 0.6698(2) 1.1128(2) 0.0201(8) Uani 1 1 d .
C6 C 0.9013(2) 0.7913(3) 1.2035(3) 0.0242(11) Uani 1 1 d .
C7 C 0.9526(2) 0.7529(3) 1.2222(3) 0.0262(11) Uani 1 1 d .
C8 C 0.9976(2) 0.7993(3) 1.2489(3) 0.0368(14) Uani 1 1 d .
H8A H 1.0331 0.7763 1.2613 0.044 Uiso 1 1 calc R
C9 C 0.9916(3) 0.8767(3) 1.2574(4) 0.0479(16) Uani 1 1 d .
H9A H 1.0224 0.9062 1.2779 0.057 Uiso 1 1 calc R
C10 C 0.9417(2) 0.9125(3) 1.2367(4) 0.0435(14) Uani 1 1 d .
H10A H 0.9392 0.9667 1.2402 0.052 Uiso 1 1 calc R
C11 C 0.8941(2) 0.8703(3) 1.2101(3) 0.0315(12) Uani 1 1 d .
C12 C 0.9584(2) 0.6674(3) 1.2176(3) 0.0275(11) Uani 1 1 d .
H12A H 0.9314 0.6486 1.1753 0.033 Uiso 1 1 calc R
C13 C 0.9420(2) 0.6295(3) 1.2976(3) 0.0406(14) Uani 1 1 d .
H13A H 0.9040 0.6465 1.3137 0.061 Uiso 1 1 calc R
H13B H 0.9695 0.6439 1.3395 0.061 Uiso 1 1 calc R
H13C H 0.9421 0.5737 1.2910 0.061 Uiso 1 1 calc R
C14 C 1.0180(2) 0.6407(3) 1.1937(3) 0.0399(14) Uani 1 1 d .
H14A H 1.0289 0.6646 1.1423 0.060 Uiso 1 1 calc R
H14B H 1.0182 0.5849 1.1876 0.060 Uiso 1 1 calc R
H14C H 1.0451 0.6556 1.2359 0.060 Uiso 1 1 calc R
C15 C 0.8382(2) 0.9106(3) 1.1949(3) 0.0335(12) Uani 1 1 d .
H15A H 0.8125 0.8742 1.1659 0.040 Uiso 1 1 calc R
C16 C 0.8105(3) 0.9315(3) 1.2747(3) 0.0469(15) Uani 1 1 d .
H16A H 0.8062 0.8853 1.3079 0.070 Uiso 1 1 calc R
H16B H 0.7730 0.9539 1.2644 0.070 Uiso 1 1 calc R
H16C H 0.8343 0.9687 1.3034 0.070 Uiso 1 1 calc R
C17 C 0.8454(3) 0.9817(3) 1.1418(3) 0.0395(13) Uani 1 1 d .
H17A H 0.8632 0.9671 1.0905 0.059 Uiso 1 1 calc R
H17B H 0.8695 1.0190 1.1698 0.059 Uiso 1 1 calc R
H17C H 0.8081 1.0045 1.1312 0.059 Uiso 1 1 calc R
C18 C 0.7740(2) 0.6219(3) 1.0492(3) 0.0258(11) Uani 1 1 d .
C19 C 0.72368(19) 0.6460(3) 1.0127(3) 0.0238(11) Uani 1 1 d .
C20 C 0.7010(2) 0.5990(3) 0.9530(3) 0.0311(12) Uani 1 1 d .
H20A H 0.6668 0.6135 0.9266 0.037 Uiso 1 1 calc R
C21 C 0.7274(2) 0.5314(3) 0.9317(3) 0.0354(13) Uani 1 1 d .
H21A H 0.7116 0.5006 0.8899 0.043 Uiso 1 1 calc R
C22 C 0.7767(2) 0.5078(3) 0.9706(3) 0.0298(12) Uani 1 1 d .
H22A H 0.7939 0.4605 0.9562 0.036 Uiso 1 1 calc R
C23 C 0.8011(2) 0.5532(3) 1.0306(3) 0.0261(11) Uani 1 1 d .
C24 C 0.6930(2) 0.7193(3) 1.0371(3) 0.0270(11) Uani 1 1 d .
H24A H 0.7210 0.7526 1.0661 0.032 Uiso 1 1 calc R
C25 C 0.6450(2) 0.7010(3) 1.0963(3) 0.0359(14) Uani 1 1 d .
H25A H 0.6257 0.7485 1.1119 0.054 Uiso 1 1 calc R
H25B H 0.6608 0.6763 1.1446 0.054 Uiso 1 1 calc R
H25C H 0.6178 0.6664 1.0704 0.054 Uiso 1 1 calc R
C26 C 0.6714(3) 0.7639(3) 0.9640(3) 0.0404(14) Uani 1 1 d .
H26A H 0.6521 0.8105 0.9823 0.061 Uiso 1 1 calc R
H26B H 0.6446 0.7320 0.9335 0.061 Uiso 1 1 calc R
H26C H 0.7035 0.7777 0.9291 0.061 Uiso 1 1 calc R
C27 C 0.8546(2) 0.5268(3) 1.0749(3) 0.0289(12) Uani 1 1 d .
H27A H 0.8763 0.5733 1.0922 0.035 Uiso 1 1 calc R
C28 C 0.8380(3) 0.4812(4) 1.1519(4) 0.0550(17) Uani 1 1 d .
H28A H 0.8725 0.4647 1.1802 0.083 Uiso 1 1 calc R
H28B H 0.8156 0.4362 1.1364 0.083 Uiso 1 1 calc R
H28C H 0.8154 0.5139 1.1877 0.083 Uiso 1 1 calc R
C29 C 0.8940(2) 0.4769(3) 1.0232(3) 0.0370(13) Uani 1 1 d .
H29A H 0.9053 0.5054 0.9746 0.056 Uiso 1 1 calc R
H29B H 0.8739 0.4301 1.0072 0.056 Uiso 1 1 calc R
H29C H 0.9278 0.4635 1.0545 0.056 Uiso 1 1 calc R
C31 C 0.9370(2) 0.7223(3) 0.9460(3) 0.0292(12) Uani 1 1 d .
C32 C 0.9485(2) 0.8007(3) 0.9634(3) 0.0313(12) Uani 1 1 d .
C33 C 0.9116(2) 0.8484(3) 0.9122(3) 0.0267(11) Uani 1 1 d .
C34 C 0.8760(2) 0.7978(3) 0.8677(3) 0.0270(11) Uani 1 1 d .
C35 C 0.8898(2) 0.7206(3) 0.8908(3) 0.0284(12) Uani 1 1 d .
C36 C 0.9704(2) 0.6546(3) 0.9759(3) 0.0363(14) Uani 1 1 d .
H36A H 1.0014 0.6437 0.9381 0.054 Uiso 1 1 calc R
H36B H 0.9454 0.6099 0.9798 0.054 Uiso 1 1 calc R
H36C H 0.9862 0.6662 1.0294 0.054 Uiso 1 1 calc R
C37 C 0.9947(2) 0.8303(4) 1.0171(3) 0.0447(15) Uani 1 1 d .
H37A H 1.0300 0.8349 0.9859 0.067 Uiso 1 1 calc R
H37B H 1.0005 0.7946 1.0621 0.067 Uiso 1 1 calc R
H37C H 0.9840 0.8806 1.0383 0.067 Uiso 1 1 calc R
C38 C 0.9143(2) 0.9329(3) 0.9069(3) 0.0369(13) Uani 1 1 d .
H38A H 0.9404 0.9477 0.8633 0.055 Uiso 1 1 calc R
H38B H 0.9280 0.9538 0.9583 0.055 Uiso 1 1 calc R
H38C H 0.8764 0.9533 0.8954 0.055 Uiso 1 1 calc R
C39 C 0.8309(2) 0.8205(3) 0.8076(3) 0.0324(12) Uani 1 1 d .
H39A H 0.8478 0.8249 0.7536 0.049 Uiso 1 1 calc R
H39B H 0.8145 0.8699 0.8233 0.049 Uiso 1 1 calc R
H39C H 0.8010 0.7815 0.8067 0.049 Uiso 1 1 calc R
C40 C 0.8629(2) 0.6516(3) 0.8546(3) 0.0356(14) Uani 1 1 d .
H40A H 0.8844 0.6358 0.8066 0.053 Uiso 1 1 calc R
H40B H 0.8238 0.6634 0.8390 0.053 Uiso 1 1 calc R
H40C H 0.8630 0.6099 0.8943 0.053 Uiso 1 1 calc R

loop_
_atom_site_aniso_label
_atom_site_aniso_U_11
_atom_site_aniso_U_22
_atom_site_aniso_U_33
_atom_site_aniso_U_23
_atom_site_aniso_U_13
_atom_site_aniso_U_12
Ru1 0.0219(2) 0.0246(2) 0.0195(2) 0.0026(2) 0.0010(2) -0.00243(13)
O1 0.036(2) 0.032(2) 0.0291(18) 0.0082(15) 0.0070(14) 0.0064(17)
C1 0.023(3) 0.018(3) 0.019(3) 0.0019(17) 0.003(2) 0.0051(19)
N2 0.022(2) 0.017(2) 0.021(2) -0.0014(17) 0.0007(16) 0.0026(17)
C3 0.024(3) 0.024(3) 0.020(3) 0.0000(18) 0.002(2) 0.002(2)
C4 0.028(3) 0.036(3) 0.016(2) 0.009(2) 0.0041(19) -0.003(2)
N5 0.023(2) 0.015(2) 0.022(2) -0.0008(16) 0.0000(16) -0.0026(15)
C6 0.028(3) 0.023(3) 0.021(3) -0.0025(18) -0.006(2) -0.002(2)
C7 0.025(3) 0.033(3) 0.021(3) 0.003(2) -0.006(2) -0.003(2)
C8 0.029(3) 0.041(3) 0.041(3) 0.006(3) -0.021(3) -0.009(2)
C9 0.045(4) 0.034(4) 0.064(4) 0.001(3) -0.030(3) -0.015(3)
C10 0.056(4) 0.021(3) 0.054(3) -0.004(2) -0.017(3) -0.013(3)
C11 0.040(3) 0.027(3) 0.027(3) -0.003(2) -0.007(2) -0.002(2)
C12 0.024(3) 0.026(3) 0.033(3) -0.001(2) -0.003(2) 0.001(2)
C13 0.028(3) 0.036(3) 0.057(4) 0.013(3) 0.008(3) 0.003(2)
C14 0.033(3) 0.047(4) 0.040(3) 0.000(3) -0.009(3) 0.004(3)
C15 0.037(3) 0.031(3) 0.033(3) 0.002(2) -0.005(2) 0.001(2)
C16 0.053(4) 0.046(4) 0.041(3) -0.004(3) 0.000(3) 0.005(3)
C17 0.050(3) 0.023(3) 0.046(3) 0.008(2) -0.003(3) 0.001(3)
C18 0.032(3) 0.023(3) 0.023(3) -0.0005(19) -0.003(2) -0.003(2)
C19 0.026(2) 0.020(3) 0.025(3) 0.0009(18) -0.0015(19) 0.0024(19)
C20 0.031(3) 0.030(3) 0.033(3) -0.005(2) -0.007(2) -0.001(2)
C21 0.034(3) 0.037(4) 0.036(3) -0.009(2) 0.003(2) -0.002(2)
C22 0.030(3) 0.024(3) 0.035(3) -0.0074(19) 0.000(2) -0.001(2)
C23 0.025(3) 0.024(3) 0.029(2) 0.003(2) 0.0011(19) -0.007(2)
C24 0.027(3) 0.029(3) 0.026(3) -0.003(2) -0.002(2) 0.003(2)
C25 0.031(3) 0.042(4) 0.035(3) -0.010(3) 0.002(2) 0.001(2)
C26 0.051(4) 0.032(3) 0.038(3) 0.002(2) -0.016(3) 0.011(3)
C27 0.031(3) 0.016(3) 0.040(3) 0.001(2) 0.000(2) 0.002(2)
C28 0.045(4) 0.067(5) 0.052(4) 0.021(3) 0.004(3) 0.021(3)
C29 0.039(3) 0.018(3) 0.054(4) -0.005(2) -0.004(2) 0.005(2)
C31 0.025(3) 0.038(3) 0.025(3) 0.000(2) 0.006(2) -0.001(2)
C32 0.026(3) 0.041(3) 0.026(3) 0.008(2) 0.001(2) -0.011(2)
C33 0.023(3) 0.027(3) 0.030(3) 0.005(2) 0.004(2) -0.004(2)
C34 0.027(3) 0.031(3) 0.023(3) 0.005(2) 0.011(2) 0.011(2)
C35 0.027(3) 0.032(3) 0.027(3) 0.003(2) 0.006(2) 0.002(2)
C36 0.034(3) 0.035(3) 0.040(4) 0.013(2) -0.001(2) 0.012(2)
C37 0.031(3) 0.059(4) 0.045(4) 0.004(3) 0.000(2) -0.023(3)
C38 0.035(3) 0.038(3) 0.037(3) 0.006(2) 0.010(2) -0.012(3)
C39 0.025(3) 0.049(4) 0.023(3) 0.005(2) -0.004(2) 0.001(2)
C40 0.042(3) 0.040(4) 0.025(3) -0.008(2) 0.001(2) -0.001(2)

loop_
_atom_type_symbol
_atom_type_description
_atom_type_scat_dispersion_real
_atom_type_scat_dispersion_imag
_atom_type_scat_source
C C 0.0033 0.0016 'International Tables Vol C Tables 4.2.6.8 and 6.1.1.4'
H H 0.0000 0.0000 'International Tables Vol C Tables 4.2.6.8 and 6.1.1.4'
N N 0.0061 0.0033 'International Tables Vol C Tables 4.2.6.8 and 6.1.1.4'
O O 0.0106 0.0060 'International Tables Vol C Tables 4.2.6.8 and 6.1.1.4'
Ru Ru -1.2594 0.8363 'International Tables Vol C Tables 4.2.6.8 and 6.1.1.4'

loop_
_geom_angle_atom_site_label_1
_geom_angle_atom_site_label_2
_geom_angle_atom_site_label_3
_geom_angle
O1 Ru1 C1 80.39(16)
O1 Ru1 C35 136.51(18)
C1 Ru1 C35 122.39(17)
O1 Ru1 C32 137.4(2)
C1 Ru1 C32 121.5(2)
C35 Ru1 C32 65.9(2)
O1 Ru1 C34 107.55(16)
C1 Ru1 C34 159.1(2)
C35 Ru1 C34 39.43(19)
C32 Ru1 C34 65.9(2)
O1 Ru1 C33 107.53(16)
C1 Ru1 C33 158.53(19)
C35 Ru1 C33 65.7(2)
C32 Ru1 C33 40.10(19)
C34 Ru1 C33 38.5(2)
O1 Ru1 C31 172.50(17)
C1 Ru1 C31 107.11(19)
C35 Ru1 C31 39.2(2)
C32 Ru1 C31 38.6(2)
C34 Ru1 C31 65.38(19)
C33 Ru1 C31 65.50(19)
Ru1 O1 H1O 111(2)
N2 C1 N5 102.6(4)
N2 C1 Ru1 127.3(3)
N5 C1 Ru1 127.5(3)
C1 N2 C3 112.0(4)
C1 N2 C6 125.6(4)
C3 N2 C6 122.0(4)
C4 C3 N2 106.6(4)
C4 C3 H3A 126.7
N2 C3 H3A 126.7
C3 C4 N5 107.1(4)
C3 C4 H4A 126.4
N5 C4 H4A 126.4
C1 N5 C4 111.7(4)
C1 N5 C18 125.0(4)
C4 N5 C18 123.2(4)
C11 C6 C7 123.7(5)
C11 C6 N2 118.8(4)
C7 C6 N2 117.5(4)
C8 C7 C6 116.0(5)
C8 C7 C12 121.5(5)
C6 C7 C12 122.5(4)
C9 C8 C7 121.7(5)
C9 C8 H8A 119.1
C7 C8 H8A 119.1
C8 C9 C10 120.8(5)
C8 C9 H9A 119.6
C10 C9 H9A 119.6
C9 C10 C11 121.2(5)
C9 C10 H10A 119.4
C11 C10 H10A 119.4
C6 C11 C10 116.5(5)
C6 C11 C15 123.5(5)
C10 C11 C15 119.9(5)
C7 C12 C13 111.3(4)
C7 C12 C14 113.5(4)
C13 C12 C14 108.9(4)
C7 C12 H12A 107.7
C13 C12 H12A 107.7
C14 C12 H12A 107.7
C12 C13 H13A 109.5
C12 C13 H13B 109.5
H13A C13 H13B 109.5
C12 C13 H13C 109.5
H13A C13 H13C 109.5
H13B C13 H13C 109.5
C12 C14 H14A 109.5
C12 C14 H14B 109.5
H14A C14 H14B 109.5
C12 C14 H14C 109.5
H14A C14 H14C 109.5
H14B C14 H14C 109.5
C11 C15 C16 110.0(4)
C11 C15 C17 112.1(5)
C16 C15 C17 110.6(5)
C11 C15 H15A 108.0
C16 C15 H15A 108.0
C17 C15 H15A 108.0
C15 C16 H16A 109.5
C15 C16 H16B 109.5
H16A C16 H16B 109.5
C15 C16 H16C 109.5
H16A C16 H16C 109.5
H16B C16 H16C 109.5
C15 C17 H17A 109.5
C15 C17 H17B 109.5
H17A C17 H17B 109.5
C15 C17 H17C 109.5
H17A C17 H17C 109.5
H17B C17 H17C 109.5
C23 C18 C19 123.6(4)
C23 C18 N5 118.1(4)
C19 C18 N5 118.3(4)
C20 C19 C18 117.1(4)
C20 C19 C24 120.1(4)
C18 C19 C24 122.7(4)
C21 C20 C19 120.9(5)
C21 C20 H20A 119.6
C19 C20 H20A 119.6
C20 C21 C22 120.8(5)
C20 C21 H21A 119.6
C22 C21 H21A 119.6
C21 C22 C23 120.3(5)
C21 C22 H22A 119.8
C23 C22 H22A 119.8
C18 C23 C22 117.2(4)
C18 C23 C27 122.1(4)
C22 C23 C27 120.6(5)
C19 C24 C26 112.1(4)
C19 C24 C25 110.1(4)
C26 C24 C25 111.5(5)
C19 C24 H24A 107.6
C26 C24 H24A 107.6
C25 C24 H24A 107.6
C24 C25 H25A 109.5
C24 C25 H25B 109.5
H25A C25 H25B 109.5
C24 C25 H25C 109.5
H25A C25 H25C 109.5
H25B C25 H25C 109.5
C24 C26 H26A 109.5
C24 C26 H26B 109.5
H26A C26 H26B 109.5
C24 C26 H26C 109.5
H26A C26 H26C 109.5
H26B C26 H26C 109.5
C23 C27 C29 113.7(4)
C23 C27 C28 109.9(4)
C29 C27 C28 108.6(5)
C23 C27 H27A 108.2
C29 C27 H27A 108.2
C28 C27 H27A 108.2
C27 C28 H28A 109.5
C27 C28 H28B 109.5
H28A C28 H28B 109.5
C27 C28 H28C 109.5
H28A C28 H28C 109.5
H28B C28 H28C 109.5
C27 C29 H29A 109.5
C27 C29 H29B 109.5
H29A C29 H29B 109.5
C27 C29 H29C 109.5
H29A C29 H29C 109.5
H29B C29 H29C 109.5
C32 C31 C35 107.2(4)
C32 C31 C36 126.0(5)
C35 C31 C36 126.6(5)
C32 C31 Ru1 68.9(3)
C35 C31 Ru1 67.8(3)
C36 C31 Ru1 131.2(3)
C31 C32 C33 108.3(4)
C31 C32 C37 126.2(5)
C33 C32 C37 125.2(5)
C31 C32 Ru1 72.5(3)
C33 C32 Ru1 71.2(3)
C37 C32 Ru1 127.4(4)
C34 C33 C32 107.2(4)
C34 C33 C38 127.9(5)
C32 C33 C38 124.9(5)
C34 C33 Ru1 70.5(3)
C32 C33 Ru1 68.7(3)
C38 C33 Ru1 128.1(4)
C33 C34 C35 108.1(5)
C33 C34 C39 126.4(5)
C35 C34 C39 125.5(5)
C33 C34 Ru1 71.1(3)
C35 C34 Ru1 68.5(3)
C39 C34 Ru1 125.4(3)
C31 C35 C34 108.8(5)
C31 C35 C40 126.9(5)
C34 C35 C40 123.9(5)
C31 C35 Ru1 73.0(3)
C34 C35 Ru1 72.1(3)
C40 C35 Ru1 126.4(4)
C31 C36 H36A 109.5
C31 C36 H36B 109.5
H36A C36 H36B 109.5
C31 C36 H36C 109.5
H36A C36 H36C 109.5
H36B C36 H36C 109.5
C32 C37 H37A 109.5
C32 C37 H37B 109.5
H37A C37 H37B 109.5
C32 C37 H37C 109.5
H37A C37 H37C 109.5
H37B C37 H37C 109.5
C33 C38 H38A 109.5
C33 C38 H38B 109.5
H38A C38 H38B 109.5
C33 C38 H38C 109.5
H38A C38 H38C 109.5
H38B C38 H38C 109.5
C34 C39 H39A 109.5
C34 C39 H39B 109.5
H39A C39 H39B 109.5
C34 C39 H39C 109.5
H39A C39 H39C 109.5
H39B C39 H39C 109.5
C35 C40 H40A 109.5
C35 C40 H40B 109.5
H40A C40 H40B 109.5
C35 C40 H40C 109.5
H40A C40 H40C 109.5
H40B C40 H40C 109.5

loop_
_geom_bond_atom_site_label_1
_geom_bond_atom_site_label_2
_geom_bond_distance
Ru1 O1 2.001(4)
Ru1 C1 2.079(5)
Ru1 C35 2.109(5)
Ru1 C32 2.130(5)
Ru1 C34 2.156(5)
Ru1 C33 2.164(5)
Ru1 C31 2.178(5)
O1 H1O 0.937(19)
C1 N2 1.375(6)
C1 N5 1.378(6)
N2 C3 1.395(6)
N2 C6 1.443(6)
C3 C4 1.341(7)
C3 H3A 0.9500
C4 N5 1.392(6)
C4 H4A 0.9500
N5 C18 1.460(6)
C6 C11 1.393(7)
C6 C7 1.418(7)
C7 C8 1.406(7)
C7 C12 1.502(8)
C8 C9 1.366(8)
C8 H8A 0.9500
C9 C10 1.375(8)
C9 H9A 0.9500
C10 C11 1.412(7)
C10 H10A 0.9500
C11 C15 1.515(7)
C12 C13 1.529(7)
C12 C14 1.530(7)
C12 H12A 1.0000
C13 H13A 0.9800
C13 H13B 0.9800
C13 H13C 0.9800
C14 H14A 0.9800
C14 H14B 0.9800
C14 H14C 0.9800
C15 C16 1.516(7)
C15 C17 1.529(7)
C15 H15A 1.0000
C16 H16A 0.9800
C16 H16B 0.9800
C16 H16C 0.9800
C17 H17A 0.9800
C17 H17B 0.9800
C17 H17C 0.9800
C18 C23 1.394(7)
C18 C19 1.395(6)
C19 C20 1.390(6)
C19 C24 1.525(6)
C20 C21 1.380(7)
C20 H20A 0.9500
C21 C22 1.391(7)
C21 H21A 0.9500
C22 C23 1.395(6)
C22 H22A 0.9500
C23 C27 1.528(7)
C24 C26 1.525(7)
C24 C25 1.529(7)
C24 H24A 1.0000
C25 H25A 0.9800
C25 H25B 0.9800
C25 H25C 0.9800
C26 H26A 0.9800
C26 H26B 0.9800
C26 H26C 0.9800
C27 C29 1.532(7)
C27 C28 1.551(8)
C27 H27A 1.0000
C28 H28A 0.9800
C28 H28B 0.9800
C28 H28C 0.9800
C29 H29A 0.9800
C29 H29B 0.9800
C29 H29C 0.9800
C31 C32 1.425(7)
C31 C35 1.439(7)
C31 C36 1.504(7)
C32 C33 1.472(7)
C32 C37 1.495(7)
C33 C34 1.423(8)
C33 C38 1.480(7)
C34 C35 1.439(7)
C34 C39 1.507(7)
C35 C40 1.486(8)
C36 H36A 0.9800
C36 H36B 0.9800
C36 H36C 0.9800
C37 H37A 0.9800
C37 H37B 0.9800
C37 H37C 0.9800
C38 H38A 0.9800
C38 H38B 0.9800
C38 H38C 0.9800
C39 H39A 0.9800
C39 H39B 0.9800
C39 H39C 0.9800
C40 H40A 0.9800
C40 H40B 0.9800
C40 H40C 0.9800

loop_
_geom_torsion_atom_site_label_1
_geom_torsion_atom_site_label_2
_geom_torsion_atom_site_label_3
_geom_torsion_atom_site_label_4
_geom_torsion
O1 Ru1 C1 N2 -80.4(4)
C35 Ru1 C1 N2 139.8(4)
C32 Ru1 C1 N2 60.1(5)
C34 Ru1 C1 N2 165.1(4)
C33 Ru1 C1 N2 33.5(7)
C31 Ru1 C1 N2 99.7(4)
O1 Ru1 C1 N5 78.4(4)
C35 Ru1 C1 N5 -61.4(5)
C32 Ru1 C1 N5 -141.2(4)
C34 Ru1 C1 N5 -36.1(8)
C33 Ru1 C1 N5 -167.8(4)
C31 Ru1 C1 N5 -101.5(4)
N5 C1 N2 C3 -3.0(5)
Ru1 C1 N2 C3 159.9(3)
N5 C1 N2 C6 169.8(4)
Ru1 C1 N2 C6 -27.4(7)
C1 N2 C3 C4 2.0(5)
C6 N2 C3 C4 -171.0(4)
N2 C3 C4 N5 -0.1(5)
N2 C1 N5 C4 2.9(5)
Ru1 C1 N5 C4 -159.9(3)
N2 C1 N5 C18 -172.9(4)
Ru1 C1 N5 C18 24.3(6)
C3 C4 N5 C1 -1.9(5)
C3 C4 N5 C18 174.1(4)
C1 N2 C6 C11 93.8(6)
C3 N2 C6 C11 -94.1(6)
C1 N2 C6 C7 -88.7(6)
C3 N2 C6 C7 83.3(6)
C11 C6 C7 C8 0.1(7)
N2 C6 C7 C8 -177.3(4)
C11 C6 C7 C12 177.6(4)
N2 C6 C7 C12 0.2(7)
C6 C7 C8 C9 1.1(8)
C12 C7 C8 C9 -176.4(5)
C7 C8 C9 C10 -2.8(9)
C8 C9 C10 C11 3.4(10)
C7 C6 C11 C10 0.5(7)
N2 C6 C11 C10 177.8(5)
C7 C6 C11 C15 -176.2(5)
N2 C6 C11 C15 1.1(7)
C9 C10 C11 C6 -2.2(8)
C9 C10 C11 C15 174.6(5)
C8 C7 C12 C13 88.5(6)
C6 C7 C12 C13 -88.8(5)
C8 C7 C12 C14 -34.7(6)
C6 C7 C12 C14 148.0(5)
C6 C11 C15 C16 102.5(6)
C10 C11 C15 C16 -74.0(7)
C6 C11 C15 C17 -134.0(5)
C10 C11 C15 C17 49.4(6)
C1 N5 C18 C23 85.6(6)
C4 N5 C18 C23 -89.8(6)
C1 N5 C18 C19 -96.8(6)
C4 N5 C18 C19 87.8(6)
C23 C18 C19 C20 -1.8(7)
N5 C18 C19 C20 -179.2(4)
C23 C18 C19 C24 176.6(4)
N5 C18 C19 C24 -0.8(7)
C18 C19 C20 C21 0.2(7)
C24 C19 C20 C21 -178.2(5)
C19 C20 C21 C22 1.4(8)
C20 C21 C22 C23 -1.6(8)
C19 C18 C23 C22 1.6(7)
N5 C18 C23 C22 179.1(4)
C19 C18 C23 C27 -176.9(4)
N5 C18 C23 C27 0.6(7)
C21 C22 C23 C18 0.1(7)
C21 C22 C23 C27 178.6(5)
C20 C19 C24 C26 -43.8(6)
C18 C19 C24 C26 137.8(5)
C20 C19 C24 C25 81.0(5)
C18 C19 C24 C25 -97.4(5)
C18 C23 C27 C29 -150.6(5)
C22 C23 C27 C29 30.9(6)
C18 C23 C27 C28 87.4(6)
C22 C23 C27 C28 -91.0(6)
O1 Ru1 C31 C32 61.5(14)
C1 Ru1 C31 C32 -119.3(3)
C35 Ru1 C31 C32 120.0(4)
C34 Ru1 C31 C32 81.5(3)
C33 Ru1 C31 C32 39.1(3)
O1 Ru1 C31 C35 -58.6(14)
C1 Ru1 C31 C35 120.6(3)
C32 Ru1 C31 C35 -120.0(4)
C34 Ru1 C31 C35 -38.5(3)
C33 Ru1 C31 C35 -81.0(3)
O1 Ru1 C31 C36 -178.6(11)
C1 Ru1 C31 C36 0.7(5)
C35 Ru1 C31 C36 -120.0(6)
C32 Ru1 C31 C36 120.0(6)
C34 Ru1 C31 C36 -158.5(5)
C33 Ru1 C31 C36 159.1(5)
C35 C31 C32 C33 -5.5(5)
C36 C31 C32 C33 171.1(5)
Ru1 C31 C32 C33 -62.6(3)
C35 C31 C32 C37 -178.9(5)
C36 C31 C32 C37 -2.3(8)
Ru1 C31 C32 C37 124.0(5)
C35 C31 C32 Ru1 57.1(3)
C36 C31 C32 Ru1 -126.3(5)
O1 Ru1 C32 C31 -170.3(3)
C1 Ru1 C32 C31 77.7(3)
C35 Ru1 C32 C31 -36.8(3)
C34 Ru1 C32 C31 -80.2(3)
C33 Ru1 C32 C31 -117.1(4)
O1 Ru1 C32 C33 -53.2(4)
C1 Ru1 C32 C33 -165.3(3)
C35 Ru1 C32 C33 80.3(3)
C34 Ru1 C32 C33 36.9(3)
C31 Ru1 C32 C33 117.1(4)
O1 Ru1 C32 C37 67.2(6)
C1 Ru1 C32 C37 -44.9(6)
C35 Ru1 C32 C37 -159.4(6)
C34 Ru1 C32 C37 157.3(6)
C33 Ru1 C32 C37 120.4(6)
C31 Ru1 C32 C37 -122.6(6)
C31 C32 C33 C34 3.1(5)
C37 C32 C33 C34 176.7(5)
Ru1 C32 C33 C34 -60.3(3)
C31 C32 C33 C38 -174.2(5)
C37 C32 C33 C38 -0.7(8)
Ru1 C32 C33 C38 122.4(5)
C31 C32 C33 Ru1 63.4(3)
C37 C32 C33 Ru1 -123.1(5)
O1 Ru1 C33 C34 -96.4(3)
C1 Ru1 C33 C34 154.7(4)
C35 Ru1 C33 C34 37.4(3)
C32 Ru1 C33 C34 118.3(4)
C31 Ru1 C33 C34 80.6(3)
O1 Ru1 C33 C32 145.3(3)
C1 Ru1 C33 C32 36.4(6)
C35 Ru1 C33 C32 -80.9(3)
C34 Ru1 C33 C32 -118.3(4)
C31 Ru1 C33 C32 -37.6(3)
O1 Ru1 C33 C38 27.0(5)
C1 Ru1 C33 C38 -82.0(7)
C35 Ru1 C33 C38 160.8(5)
C32 Ru1 C33 C38 -118.4(6)
C34 Ru1 C33 C38 123.3(6)
C31 Ru1 C33 C38 -156.0(5)
C32 C33 C34 C35 0.5(6)
C38 C33 C34 C35 177.7(5)
Ru1 C33 C34 C35 -58.7(3)
C32 C33 C34 C39 179.6(4)
C38 C33 C34 C39 -3.1(8)
Ru1 C33 C34 C39 120.5(5)
C32 C33 C34 Ru1 59.2(3)
C38 C33 C34 Ru1 -123.6(5)
O1 Ru1 C34 C33 96.3(3)
C1 Ru1 C34 C33 -153.9(5)
C35 Ru1 C34 C33 -119.3(4)
C32 Ru1 C34 C33 -38.4(3)
C31 Ru1 C34 C33 -81.0(3)
O1 Ru1 C34 C35 -144.4(3)
C1 Ru1 C34 C35 -34.7(7)
C32 Ru1 C34 C35 80.9(3)
C33 Ru1 C34 C35 119.3(4)
C31 Ru1 C34 C35 38.3(3)
O1 Ru1 C34 C39 -25.4(5)
C1 Ru1 C34 C39 84.4(7)
C35 Ru1 C34 C39 119.0(6)
C32 Ru1 C34 C39 -160.1(5)
C33 Ru1 C34 C39 -121.7(6)
C31 Ru1 C34 C39 157.3(5)
C32 C31 C35 C34 5.9(6)
C36 C31 C35 C34 -170.7(5)
Ru1 C31 C35 C34 63.6(3)
C32 C31 C35 C40 179.1(5)
C36 C31 C35 C40 2.6(8)
Ru1 C31 C35 C40 -123.1(5)
C32 C31 C35 Ru1 -57.7(3)
C36 C31 C35 Ru1 125.7(5)
C33 C34 C35 C31 -4.0(6)
C39 C34 C35 C31 176.9(5)
Ru1 C34 C35 C31 -64.2(3)
C33 C34 C35 C40 -177.5(5)
C39 C34 C35 C40 3.4(8)
Ru1 C34 C35 C40 122.3(5)
C33 C34 C35 Ru1 60.3(4)
C39 C34 C35 Ru1 -118.9(5)
O1 Ru1 C35 C31 170.7(3)
C1 Ru1 C35 C31 -76.9(3)
C32 Ru1 C35 C31 36.3(3)
C34 Ru1 C35 C31 117.0(4)
C33 Ru1 C35 C31 80.4(3)
O1 Ru1 C35 C34 53.7(4)
C1 Ru1 C35 C34 166.1(3)
C32 Ru1 C35 C34 -80.7(3)
C33 Ru1 C35 C34 -36.5(3)
C31 Ru1 C35 C34 -117.0(4)
O1 Ru1 C35 C40 -65.6(5)
C1 Ru1 C35 C40 46.8(5)
C32 Ru1 C35 C40 160.0(5)
C34 Ru1 C35 C40 -119.3(6)
C33 Ru1 C35 C40 -155.9(5)
C31 Ru1 C35 C40 123.7(6)
